data_7128981
loop_
_publ_author_name
'Liang, Qiuming'
'Hayashi, Kasumi'
'li, Longfei longfei'
'Song, Datong'

_publ_section_title
;
 Dioxygenation of unprotected mesoionic N&#x2011;heterocyclic olefins
;
_journal_name_full 'Chemical Communications'
_journal_paper_doi 10.1039/D1CC04695K
_journal_year 2021
_chemical_formula_sum 'C12 H15 N3 O'
_chemical_formula_weight 217.27
_space_group_crystal_system monoclinic
_space_group_IT_number 14
_space_group_name_Hall '-P 2yn'
_space_group_name_H-M_alt 'P 1 21/n 1'
_atom_sites_solution_hydrogens geom
_audit_creation_method SHELXL-2016/6
_audit_update_record
;
2021-08-19 deposited with the CCDC.	2021-09-22 downloaded from the CCDC.
;
_cell_angle_alpha 90
_cell_angle_beta 94.947(13)
_cell_angle_gamma 90
_cell_formula_units_Z 12
_cell_length_a 10.765(4)
_cell_length_b 8.899(3)
_cell_length_c 37.044(15)
_cell_measurement_reflns_used 126978
_cell_measurement_temperature 150(2)
_cell_measurement_theta_max 30.090
_cell_measurement_theta_min 2.974
_cell_volume 3536(2)
_computing_structure_refinement 'SHELXL-2016/6 (Sheldrick, 2016)'
_computing_structure_solution 'SHELXT 2018/2 (Sheldrick, 2018)'
_diffrn_ambient_temperature 150(2)
_diffrn_measured_fraction_theta_full 0.997
_diffrn_measured_fraction_theta_max 0.989
_diffrn_measurement_device_type 'Bruker Kappa Photon II'
_diffrn_measurement_method 'omega and phi scans'
_diffrn_radiation_type MoK\a
_diffrn_radiation_wavelength 0.71073
_diffrn_reflns_av_R_equivalents 0.0957
_diffrn_reflns_av_unetI/netI 0.0821
_diffrn_reflns_Laue_measured_fraction_full 0.997
_diffrn_reflns_Laue_measured_fraction_max 0.989
_diffrn_reflns_limit_h_max 15
_diffrn_reflns_limit_h_min -15
_diffrn_reflns_limit_k_max 12
_diffrn_reflns_limit_k_min -10
_diffrn_reflns_limit_l_max 51
_diffrn_reflns_limit_l_min -50
_diffrn_reflns_number 126978
_diffrn_reflns_point_group_measured_fraction_full 0.997
_diffrn_reflns_point_group_measured_fraction_max 0.989
_diffrn_reflns_theta_full 25.242
_diffrn_reflns_theta_max 30.090
_diffrn_reflns_theta_min 2.974
_exptl_absorpt_coefficient_mu 0.081
_exptl_absorpt_correction_T_max 0.7342
_exptl_absorpt_correction_T_min 0.7104
_exptl_absorpt_correction_type multi-scan
_exptl_absorpt_process_details
;
 SADABS 2016/2: Krause, L., Herbst-Irmer, R., Sheldrick G.M. & Stalke D.,
 J. Appl. Cryst. 48 (2015) 3-10
;
_exptl_crystal_colour colorless
_exptl_crystal_density_diffrn 1.225
_exptl_crystal_description block
_exptl_crystal_F_000 1392
_exptl_crystal_size_max 0.3
_exptl_crystal_size_mid 0.3
_exptl_crystal_size_min 0.2
_refine_diff_density_max 0.294
_refine_diff_density_min -0.305
_refine_diff_density_rms 0.064
_refine_ls_extinction_coef 0.0105(11)
_refine_ls_extinction_expression Fc^*^=kFc[1+0.001xFc^2^\l^3^/sin(2\q)]^-1/4^
_refine_ls_extinction_method 'SHELXL-2016/6 (Sheldrick 2016)'
_refine_ls_goodness_of_fit_ref 1.027
_refine_ls_hydrogen_treatment constr
_refine_ls_matrix_type full
_refine_ls_number_parameters 446
_refine_ls_number_reflns 10296
_refine_ls_number_restraints 0
_refine_ls_restrained_S_all 1.027
_refine_ls_R_factor_all 0.1130
_refine_ls_R_factor_gt 0.0582
_refine_ls_shift/su_max 0.001
_refine_ls_shift/su_mean 0.000
_refine_ls_structure_factor_coef Fsqd
_refine_ls_weighting_details 'w=1/[\s^2^(Fo^2^)+(0.0657P)^2^+0.6885P] where P=(Fo^2^+2Fc^2^)/3'
_refine_ls_weighting_scheme calc
_refine_ls_wR_factor_gt 0.1333
_refine_ls_wR_factor_ref 0.1529
_reflns_Friedel_coverage 0.000
_reflns_number_gt 6287
_reflns_number_total 10296
_reflns_threshold_expression 'I > 2\s(I)'
_cod_data_source_file d1cc04695k2.cif
_cod_data_source_block wl368a
_cod_original_sg_symbol_H-M 'P 21/n'
_cod_database_code 7128981
_shelx_shelxl_version_number 2016/6
_shelx_space_group_comment
;
The symmetry employed for this shelxl refinement is uniquely defined
by the following loop, which should always be used as a source of
symmetry information in preference to the above space-group names.
They are only intended as comments.
;

loop_
_space_group_symop_operation_xyz
'x, y, z'
'-x+1/2, y+1/2, -z+1/2'
'-x, -y, -z'
'x-1/2, -y-1/2, z-1/2'

loop_
_atom_site_label
_atom_site_type_symbol
_atom_site_fract_x
_atom_site_fract_y
_atom_site_fract_z
_atom_site_U_iso_or_equiv
_atom_site_adp_type
_atom_site_occupancy
_atom_site_site_symmetry_order
_atom_site_calc_flag
_atom_site_refinement_flags_posn
_atom_site_refinement_flags_adp
_atom_site_refinement_flags_occupancy
_atom_site_disorder_assembly
_atom_site_disorder_group
O1 O 0.56346(10) 0.26627(12) 0.29738(3) 0.0366(3) Uani 1 1 d . . . . .
N1 N 0.38407(12) 0.40195(14) 0.27877(3) 0.0317(3) Uani 1 1 d . . . . .
C1 C 0.49392(14) 0.37652(17) 0.30090(4) 0.0283(3) Uani 1 1 d . . . . .
C2 C 0.49616(14) 0.50102(18) 0.32439(4) 0.0303(3) Uani 1 1 d . . . . .
H2A H 0.557260 0.521936 0.343792 0.036 Uiso 1 1 calc R U . . .
N2 N 0.32401(12) 0.52860(15) 0.28626(4) 0.0331(3) Uani 1 1 d . . . . .
O2 O 0.71727(11) 0.42551(12) 0.40146(3) 0.0367(3) Uani 1 1 d . . . . .
O3 O 0.83486(11) 0.07635(12) 0.47483(3) 0.0382(3) Uani 1 1 d . . . . .
N3 N 0.39449(12) 0.58528(14) 0.31402(3) 0.0282(3) Uani 1 1 d . . . . .
C3 C 0.35843(14) 0.72986(17) 0.32751(4) 0.0280(3) Uani 1 1 d . . . . .
C4 C 0.25401(15) 0.73873(18) 0.34738(4) 0.0326(4) Uani 1 1 d . . . . .
N4 N 0.89326(12) 0.27227(14) 0.39910(3) 0.0305(3) Uani 1 1 d . . . . .
N5 N 0.92875(12) 0.14269(14) 0.38452(4) 0.0311(3) Uani 1 1 d . . . . .
C5 C 0.21710(16) 0.88105(19) 0.35747(5) 0.0372(4) Uani 1 1 d . . . . .
H5A H 0.145671 0.890698 0.370665 0.045 Uiso 1 1 calc R U . . .
N6 N 0.82586(12) 0.09842(13) 0.36530(3) 0.0278(3) Uani 1 1 d . . . . .
C6 C 0.28165(15) 1.01045(18) 0.34884(4) 0.0347(4) Uani 1 1 d . . . . .
N7 N 0.85004(12) 0.19408(13) 0.53158(3) 0.0279(3) Uani 1 1 d . . . . .
C7 C 0.38523(15) 0.99458(18) 0.32902(4) 0.0321(3) Uani 1 1 d . . . . .
H7A H 0.430343 1.081914 0.323310 0.039 Uiso 1 1 calc R U . . .
C8 C 0.42477(14) 0.85600(17) 0.31736(4) 0.0294(3) Uani 1 1 d . . . . .
N8 N 0.81393(12) 0.32016(14) 0.54760(3) 0.0293(3) Uani 1 1 d . . . . .
C9 C 0.18251(18) 0.6013(2) 0.35720(5) 0.0445(4) Uani 1 1 d . . . . .
H9A H 0.119431 0.629879 0.373488 0.067 Uiso 1 1 calc R U . . .
H9B H 0.240051 0.528280 0.369363 0.067 Uiso 1 1 calc R U . . .
H9C H 0.141522 0.556225 0.335153 0.067 Uiso 1 1 calc R U . . .
N9 N 0.74988(11) 0.39212(13) 0.52069(3) 0.0269(3) Uani 1 1 d . . . . .
C10 C 0.24053(18) 1.1635(2) 0.36023(6) 0.0470(5) Uani 1 1 d . . . . .
H10A H 0.259794 1.237835 0.342014 0.071 Uiso 1 1 calc R U . . .
H10B H 0.284517 1.189784 0.383643 0.071 Uiso 1 1 calc R U . . .
H10C H 0.150481 1.162552 0.362461 0.071 Uiso 1 1 calc R U . . .
C11 C 0.52934(16) 0.84583(19) 0.29309(5) 0.0368(4) Uani 1 1 d . . . . .
H11A H 0.594559 0.779380 0.304127 0.055 Uiso 1 1 calc R U . . .
H11B H 0.564174 0.946169 0.289822 0.055 Uiso 1 1 calc R U . . .
H11C H 0.497475 0.805318 0.269485 0.055 Uiso 1 1 calc R U . . .
C12 C 0.33076(18) 0.3033(2) 0.25024(5) 0.0470(5) Uani 1 1 d . . . . .
H12A H 0.380348 0.211058 0.249931 0.070 Uiso 1 1 calc R U . . .
H12B H 0.331147 0.354287 0.226802 0.070 Uiso 1 1 calc R U . . .
H12C H 0.244847 0.278137 0.254762 0.070 Uiso 1 1 calc R U . . .
C13 C 0.76854(15) 0.31016(16) 0.39013(4) 0.0290(3) Uani 1 1 d . . . . .
C14 C 0.72788(15) 0.19097(17) 0.36736(4) 0.0328(4) Uani 1 1 d . . . . .
H14A H 0.646596 0.177991 0.355623 0.039 Uiso 1 1 calc R U . . .
C15 C 0.82993(14) -0.04279(16) 0.34622(4) 0.0280(3) Uani 1 1 d . . . . .
C16 C 0.86842(15) -0.04360(18) 0.31124(4) 0.0342(4) Uani 1 1 d . . . . .
C17 C 0.87288(16) -0.18263(19) 0.29397(5) 0.0391(4) Uani 1 1 d . . . . .
H17A H 0.896018 -0.186571 0.269812 0.047 Uiso 1 1 calc R U . . .
C18 C 0.84450(15) -0.31488(18) 0.31109(5) 0.0366(4) Uani 1 1 d . . . . .
C19 C 0.80555(15) -0.30806(17) 0.34598(5) 0.0338(4) Uani 1 1 d . . . . .
H19A H 0.785765 -0.398575 0.357808 0.041 Uiso 1 1 calc R U . . .
C20 C 0.79494(14) -0.17162(16) 0.36390(4) 0.0293(3) Uani 1 1 d . . . . .
C21 C 0.9003(2) 0.0998(2) 0.29247(5) 0.0507(5) Uani 1 1 d . . . . .
H21A H 0.924489 0.076490 0.268182 0.076 Uiso 1 1 calc R U . . .
H21B H 0.969759 0.149822 0.306520 0.076 Uiso 1 1 calc R U . . .
H21C H 0.827538 0.166348 0.290500 0.076 Uiso 1 1 calc R U . . .
C22 C 0.8530(2) -0.4649(2) 0.29227(6) 0.0549(5) Uani 1 1 d . . . . .
H22A H 0.860383 -0.448593 0.266385 0.082 Uiso 1 1 calc R U . . .
H22B H 0.777658 -0.523715 0.295408 0.082 Uiso 1 1 calc R U . . .
H22C H 0.926291 -0.519677 0.302830 0.082 Uiso 1 1 calc R U . . .
C23 C 0.74089(17) -0.16540(19) 0.40014(5) 0.0391(4) Uani 1 1 d . . . . .
H23A H 0.744936 -0.265429 0.411238 0.059 Uiso 1 1 calc R U . . .
H23B H 0.653797 -0.132492 0.396700 0.059 Uiso 1 1 calc R U . . .
H23C H 0.788846 -0.094240 0.415995 0.059 Uiso 1 1 calc R U . . .
C24 C 0.98256(17) 0.3558(2) 0.42295(5) 0.0470(5) Uani 1 1 d . . . . .
H24A H 0.956908 0.461348 0.423653 0.070 Uiso 1 1 calc R U . . .
H24B H 1.065240 0.349144 0.413876 0.070 Uiso 1 1 calc R U . . .
H24C H 0.985761 0.313261 0.447416 0.070 Uiso 1 1 calc R U . . .
C25 C 0.81076(14) 0.18361(16) 0.49465(4) 0.0289(3) Uani 1 1 d . . . . .
C26 C 0.74452(14) 0.31907(16) 0.48870(4) 0.0297(3) Uani 1 1 d . . . . .
H26A H 0.703788 0.352615 0.466383 0.036 Uiso 1 1 calc R U . . .
C27 C 0.69408(14) 0.53511(16) 0.52839(4) 0.0274(3) Uani 1 1 d . . . . .
C28 C 0.73923(15) 0.66329(17) 0.51249(4) 0.0306(3) Uani 1 1 d . . . . .
C29 C 0.68431(16) 0.79999(17) 0.52029(5) 0.0357(4) Uani 1 1 d . . . . .
H29A H 0.712157 0.889276 0.509476 0.043 Uiso 1 1 calc R U . . .
C30 C 0.58921(16) 0.80896(17) 0.54365(5) 0.0359(4) Uani 1 1 d . . . . .
C31 C 0.54768(15) 0.67698(18) 0.55883(5) 0.0336(4) Uani 1 1 d . . . . .
H31A H 0.483952 0.682587 0.574996 0.040 Uiso 1 1 calc R U . . .
C32 C 0.59667(14) 0.53717(17) 0.55106(4) 0.0293(3) Uani 1 1 d . . . . .
C33 C 0.84381(16) 0.65841(19) 0.48784(5) 0.0391(4) Uani 1 1 d . . . . .
H33A H 0.873749 0.760660 0.483977 0.059 Uiso 1 1 calc R U . . .
H33B H 0.813219 0.614237 0.464519 0.059 Uiso 1 1 calc R U . . .
H33C H 0.912330 0.597151 0.499036 0.059 Uiso 1 1 calc R U . . .
C34 C 0.5324(2) 0.9584(2) 0.55247(6) 0.0521(5) Uani 1 1 d . . . . .
H34A H 0.560495 1.035738 0.536192 0.078 Uiso 1 1 calc R U . . .
H34B H 0.558699 0.985449 0.577620 0.078 Uiso 1 1 calc R U . . .
H34C H 0.441334 0.950827 0.549331 0.078 Uiso 1 1 calc R U . . .
C35 C 0.54220(16) 0.39578(18) 0.56549(5) 0.0378(4) Uani 1 1 d . . . . .
H35A H 0.470210 0.421350 0.578777 0.057 Uiso 1 1 calc R U . . .
H35B H 0.605336 0.345079 0.581817 0.057 Uiso 1 1 calc R U . . .
H35C H 0.515606 0.328887 0.545272 0.057 Uiso 1 1 calc R U . . .
C36 C 0.92248(16) 0.08257(18) 0.55295(5) 0.0359(4) Uani 1 1 d . . . . .
H36A H 0.976143 0.028009 0.537361 0.054 Uiso 1 1 calc R U . . .
H36B H 0.865959 0.011738 0.563468 0.054 Uiso 1 1 calc R U . . .
H36C H 0.974181 0.132791 0.572416 0.054 Uiso 1 1 calc R U . . .

loop_
_atom_site_aniso_label
_atom_site_aniso_U_11
_atom_site_aniso_U_22
_atom_site_aniso_U_33
_atom_site_aniso_U_23
_atom_site_aniso_U_13
_atom_site_aniso_U_12
O1 0.0376(6) 0.0337(6) 0.0375(7) 0.0018(5) -0.0019(5) 0.0050(5)
N1 0.0332(7) 0.0305(7) 0.0297(7) -0.0026(5) -0.0074(6) 0.0015(5)
C1 0.0275(7) 0.0313(8) 0.0257(8) 0.0047(6) 0.0003(6) -0.0027(6)
C2 0.0281(8) 0.0347(8) 0.0268(8) 0.0017(6) -0.0054(6) -0.0026(6)
N2 0.0348(7) 0.0326(7) 0.0298(7) -0.0043(5) -0.0092(6) 0.0024(6)
O2 0.0480(7) 0.0268(6) 0.0362(6) -0.0010(5) 0.0082(5) 0.0069(5)
O3 0.0472(7) 0.0322(6) 0.0360(6) -0.0059(5) 0.0076(5) 0.0062(5)
N3 0.0301(7) 0.0290(6) 0.0247(6) 0.0001(5) -0.0016(5) -0.0018(5)
C3 0.0302(8) 0.0294(8) 0.0235(7) -0.0007(6) -0.0021(6) -0.0013(6)
C4 0.0355(9) 0.0359(9) 0.0262(8) -0.0011(6) 0.0020(7) -0.0062(7)
N4 0.0328(7) 0.0294(7) 0.0300(7) -0.0044(5) 0.0064(6) -0.0030(5)
N5 0.0300(7) 0.0313(7) 0.0321(7) -0.0042(5) 0.0037(6) -0.0009(5)
C5 0.0362(9) 0.0447(10) 0.0320(9) -0.0055(7) 0.0093(7) -0.0045(7)
N6 0.0307(7) 0.0253(6) 0.0271(7) -0.0002(5) 0.0003(5) 0.0004(5)
C6 0.0366(9) 0.0362(9) 0.0310(9) -0.0061(7) 0.0015(7) -0.0007(7)
N7 0.0308(7) 0.0257(6) 0.0277(7) 0.0016(5) 0.0060(5) 0.0053(5)
C7 0.0310(8) 0.0311(8) 0.0339(9) -0.0009(6) 0.0000(7) -0.0037(6)
C8 0.0268(7) 0.0350(8) 0.0257(8) 0.0004(6) -0.0015(6) -0.0017(6)
N8 0.0327(7) 0.0264(6) 0.0286(7) 0.0013(5) 0.0011(5) 0.0069(5)
C9 0.0494(11) 0.0436(10) 0.0418(10) -0.0023(8) 0.0113(8) -0.0132(8)
N9 0.0287(6) 0.0253(6) 0.0265(7) -0.0004(5) 0.0007(5) 0.0038(5)
C10 0.0465(11) 0.0424(10) 0.0532(12) -0.0099(8) 0.0101(9) -0.0001(8)
C11 0.0330(8) 0.0368(9) 0.0411(10) 0.0037(7) 0.0068(7) -0.0005(7)
C12 0.0470(10) 0.0450(10) 0.0455(11) -0.0168(8) -0.0156(9) 0.0034(8)
C13 0.0355(8) 0.0273(8) 0.0247(8) 0.0045(6) 0.0055(6) 0.0008(6)
C14 0.0334(8) 0.0299(8) 0.0340(9) -0.0005(6) -0.0034(7) 0.0066(6)
C15 0.0294(8) 0.0250(7) 0.0292(8) -0.0024(6) 0.0007(6) 0.0020(6)
C16 0.0356(9) 0.0347(9) 0.0327(9) -0.0006(7) 0.0064(7) -0.0033(7)
C17 0.0393(9) 0.0422(10) 0.0369(9) -0.0094(7) 0.0101(8) -0.0018(7)
C18 0.0312(8) 0.0341(9) 0.0444(10) -0.0089(7) 0.0035(7) 0.0035(7)
C19 0.0325(8) 0.0265(8) 0.0416(10) 0.0011(7) -0.0010(7) 0.0014(6)
C20 0.0284(8) 0.0278(8) 0.0310(8) 0.0015(6) -0.0010(6) 0.0013(6)
C21 0.0721(13) 0.0442(11) 0.0376(10) 0.0019(8) 0.0158(9) -0.0136(9)
C22 0.0548(12) 0.0406(10) 0.0697(14) -0.0208(10) 0.0070(10) 0.0051(9)
C23 0.0487(10) 0.0374(9) 0.0314(9) 0.0048(7) 0.0041(8) -0.0038(7)
C24 0.0384(10) 0.0512(11) 0.0518(11) -0.0208(9) 0.0069(8) -0.0108(8)
C25 0.0305(8) 0.0266(8) 0.0301(8) -0.0006(6) 0.0060(6) -0.0004(6)
C26 0.0330(8) 0.0294(8) 0.0262(8) -0.0015(6) -0.0003(6) 0.0010(6)
C27 0.0288(8) 0.0241(7) 0.0284(8) -0.0015(6) -0.0027(6) 0.0046(6)
C28 0.0322(8) 0.0301(8) 0.0286(8) 0.0008(6) -0.0026(6) 0.0016(6)
C29 0.0393(9) 0.0257(8) 0.0406(10) 0.0025(7) -0.0043(7) 0.0014(7)
C30 0.0373(9) 0.0274(8) 0.0417(10) -0.0054(7) -0.0054(7) 0.0064(7)
C31 0.0290(8) 0.0344(9) 0.0370(9) -0.0061(7) 0.0006(7) 0.0044(6)
C32 0.0273(8) 0.0297(8) 0.0300(8) -0.0027(6) -0.0027(6) 0.0016(6)
C33 0.0421(10) 0.0363(9) 0.0399(10) 0.0061(7) 0.0083(8) 0.0000(7)
C34 0.0596(12) 0.0333(10) 0.0630(13) -0.0086(9) 0.0022(10) 0.0131(9)
C35 0.0343(9) 0.0335(9) 0.0464(10) 0.0001(7) 0.0087(8) 0.0005(7)
C36 0.0388(9) 0.0333(8) 0.0359(9) 0.0074(7) 0.0049(7) 0.0099(7)

loop_
_atom_type_symbol
_atom_type_description
_atom_type_scat_dispersion_real
_atom_type_scat_dispersion_imag
_atom_type_scat_source
C C 0.0033 0.0016 'International Tables Vol C Tables 4.2.6.8 and 6.1.1.4'
H H 0.0000 0.0000 'International Tables Vol C Tables 4.2.6.8 and 6.1.1.4'
N N 0.0061 0.0033 'International Tables Vol C Tables 4.2.6.8 and 6.1.1.4'
O O 0.0106 0.0060 'International Tables Vol C Tables 4.2.6.8 and 6.1.1.4'

loop_
_geom_angle_atom_site_label_1
_geom_angle_atom_site_label_2
_geom_angle_atom_site_label_3
_geom_angle
_geom_angle_site_symmetry_1
_geom_angle_site_symmetry_3
_geom_angle_publ_flag
N2 N1 C1 114.43(12) . . ?
N2 N1 C12 119.41(13) . . ?
C1 N1 C12 126.13(14) . . ?
O1 C1 N1 123.43(14) . . ?
O1 C1 C2 134.82(14) . . ?
N1 C1 C2 101.75(13) . . ?
N3 C2 C1 106.86(13) . . ?
N3 C2 H2A 126.6 . . ?
C1 C2 H2A 126.6 . . ?
N3 N2 N1 103.10(12) . . ?
N2 N3 C2 113.84(13) . . ?
N2 N3 C3 117.03(12) . . ?
C2 N3 C3 129.00(13) . . ?
C4 C3 C8 123.26(14) . . ?
C4 C3 N3 118.97(13) . . ?
C8 C3 N3 117.56(13) . . ?
C5 C4 C3 117.07(14) . . ?
C5 C4 C9 120.77(15) . . ?
C3 C4 C9 122.16(15) . . ?
N5 N4 C13 114.38(12) . . ?
N5 N4 C24 119.19(13) . . ?
C13 N4 C24 126.40(14) . . ?
N6 N5 N4 102.59(12) . . ?
C4 C5 C6 122.08(15) . . ?
C4 C5 H5A 119.0 . . ?
C6 C5 H5A 119.0 . . ?
N5 N6 C14 114.25(13) . . ?
N5 N6 C15 117.57(12) . . ?
C14 N6 C15 128.13(13) . . ?
C7 C6 C5 118.26(15) . . ?
C7 C6 C10 120.52(15) . . ?
C5 C6 C10 121.22(15) . . ?
N8 N7 C25 114.39(12) . . ?
N8 N7 C36 119.49(13) . . ?
C25 N7 C36 126.12(13) . . ?
C8 C7 C6 122.38(15) . . ?
C8 C7 H7A 118.8 . . ?
C6 C7 H7A 118.8 . . ?
C7 C8 C3 116.90(14) . . ?
C7 C8 C11 120.41(14) . . ?
C3 C8 C11 122.58(14) . . ?
N9 N8 N7 102.87(12) . . ?
C4 C9 H9A 109.5 . . ?
C4 C9 H9B 109.5 . . ?
H9A C9 H9B 109.5 . . ?
C4 C9 H9C 109.5 . . ?
H9A C9 H9C 109.5 . . ?
H9B C9 H9C 109.5 . . ?
N8 N9 C26 114.06(12) . . ?
N8 N9 C27 118.30(12) . . ?
C26 N9 C27 127.64(13) . . ?
C6 C10 H10A 109.5 . . ?
C6 C10 H10B 109.5 . . ?
H10A C10 H10B 109.5 . . ?
C6 C10 H10C 109.5 . . ?
H10A C10 H10C 109.5 . . ?
H10B C10 H10C 109.5 . . ?
C8 C11 H11A 109.5 . . ?
C8 C11 H11B 109.5 . . ?
H11A C11 H11B 109.5 . . ?
C8 C11 H11C 109.5 . . ?
H11A C11 H11C 109.5 . . ?
H11B C11 H11C 109.5 . . ?
N1 C12 H12A 109.5 . . ?
N1 C12 H12B 109.5 . . ?
H12A C12 H12B 109.5 . . ?
N1 C12 H12C 109.5 . . ?
H12A C12 H12C 109.5 . . ?
H12B C12 H12C 109.5 . . ?
O2 C13 N4 124.03(14) . . ?
O2 C13 C14 134.17(15) . . ?
N4 C13 C14 101.80(13) . . ?
N6 C14 C13 106.96(14) . . ?
N6 C14 H14A 126.5 . . ?
C13 C14 H14A 126.5 . . ?
C20 C15 C16 123.27(14) . . ?
C20 C15 N6 117.82(13) . . ?
C16 C15 N6 118.91(13) . . ?
C15 C16 C17 117.09(14) . . ?
C15 C16 C21 121.48(14) . . ?
C17 C16 C21 121.40(15) . . ?
C18 C17 C16 121.75(16) . . ?
C18 C17 H17A 119.1 . . ?
C16 C17 H17A 119.1 . . ?
C17 C18 C19 118.95(15) . . ?
C17 C18 C22 121.00(16) . . ?
C19 C18 C22 120.04(16) . . ?
C20 C19 C18 121.56(15) . . ?
C20 C19 H19A 119.2 . . ?
C18 C19 H19A 119.2 . . ?
C15 C20 C19 117.26(14) . . ?
C15 C20 C23 122.03(14) . . ?
C19 C20 C23 120.64(14) . . ?
C16 C21 H21A 109.5 . . ?
C16 C21 H21B 109.5 . . ?
H21A C21 H21B 109.5 . . ?
C16 C21 H21C 109.5 . . ?
H21A C21 H21C 109.5 . . ?
H21B C21 H21C 109.5 . . ?
C18 C22 H22A 109.5 . . ?
C18 C22 H22B 109.5 . . ?
H22A C22 H22B 109.5 . . ?
C18 C22 H22C 109.5 . . ?
H22A C22 H22C 109.5 . . ?
H22B C22 H22C 109.5 . . ?
C20 C23 H23A 109.5 . . ?
C20 C23 H23B 109.5 . . ?
H23A C23 H23B 109.5 . . ?
C20 C23 H23C 109.5 . . ?
H23A C23 H23C 109.5 . . ?
H23B C23 H23C 109.5 . . ?
N4 C24 H24A 109.5 . . ?
N4 C24 H24B 109.5 . . ?
H24A C24 H24B 109.5 . . ?
N4 C24 H24C 109.5 . . ?
H24A C24 H24C 109.5 . . ?
H24B C24 H24C 109.5 . . ?
O3 C25 N7 124.51(14) . . ?
O3 C25 C26 133.82(15) . . ?
N7 C25 C26 101.67(12) . . ?
N9 C26 C25 107.01(14) . . ?
N9 C26 H26A 126.5 . . ?
C25 C26 H26A 126.5 . . ?
C28 C27 C32 123.43(13) . . ?
C28 C27 N9 118.17(13) . . ?
C32 C27 N9 118.40(13) . . ?
C27 C28 C29 117.28(15) . . ?
C27 C28 C33 122.57(14) . . ?
C29 C28 C33 120.14(14) . . ?
C28 C29 C30 121.62(15) . . ?
C28 C29 H29A 119.2 . . ?
C30 C29 H29A 119.2 . . ?
C31 C30 C29 118.65(14) . . ?
C31 C30 C34 120.33(16) . . ?
C29 C30 C34 121.02(16) . . ?
C32 C31 C30 122.01(15) . . ?
C32 C31 H31A 119.0 . . ?
C30 C31 H31A 119.0 . . ?
C31 C32 C27 116.94(14) . . ?
C31 C32 C35 120.51(14) . . ?
C27 C32 C35 122.49(13) . . ?
C28 C33 H33A 109.5 . . ?
C28 C33 H33B 109.5 . . ?
H33A C33 H33B 109.5 . . ?
C28 C33 H33C 109.5 . . ?
H33A C33 H33C 109.5 . . ?
H33B C33 H33C 109.5 . . ?
C30 C34 H34A 109.5 . . ?
C30 C34 H34B 109.5 . . ?
H34A C34 H34B 109.5 . . ?
C30 C34 H34C 109.5 . . ?
H34A C34 H34C 109.5 . . ?
H34B C34 H34C 109.5 . . ?
C32 C35 H35A 109.5 . . ?
C32 C35 H35B 109.5 . . ?
H35A C35 H35B 109.5 . . ?
C32 C35 H35C 109.5 . . ?
H35A C35 H35C 109.5 . . ?
H35B C35 H35C 109.5 . . ?
N7 C36 H36A 109.5 . . ?
N7 C36 H36B 109.5 . . ?
H36A C36 H36B 109.5 . . ?
N7 C36 H36C 109.5 . . ?
H36A C36 H36C 109.5 . . ?
H36B C36 H36C 109.5 . . ?

loop_
_geom_bond_atom_site_label_1
_geom_bond_atom_site_label_2
_geom_bond_distance
_geom_bond_site_symmetry_2
_geom_bond_publ_flag
O1 C1 1.2477(19) . ?
N1 N2 1.3403(18) . ?
N1 C1 1.3979(19) . ?
N1 C12 1.453(2) . ?
C1 C2 1.408(2) . ?
C2 N3 1.355(2) . ?
C2 H2A 0.9500 . ?
N2 N3 1.3240(18) . ?
O2 C13 1.2547(18) . ?
O3 C25 1.2452(18) . ?
N3 C3 1.445(2) . ?
C3 C4 1.398(2) . ?
C3 C8 1.399(2) . ?
C4 C5 1.388(2) . ?
C4 C9 1.507(2) . ?
N4 N5 1.3428(18) . ?
N4 C13 1.396(2) . ?
N4 C24 1.453(2) . ?
N5 N6 1.3240(18) . ?
C5 C6 1.396(2) . ?
C5 H5A 0.9500 . ?
N6 C14 1.346(2) . ?
N6 C15 1.4443(19) . ?
C6 C7 1.394(2) . ?
C6 C10 1.504(2) . ?
N7 N8 1.3424(17) . ?
N7 C25 1.400(2) . ?
N7 C36 1.4535(19) . ?
C7 C8 1.386(2) . ?
C7 H7A 0.9500 . ?
C8 C11 1.503(2) . ?
N8 N9 1.3271(17) . ?
C9 H9A 0.9800 . ?
C9 H9B 0.9800 . ?
C9 H9C 0.9800 . ?
N9 C26 1.348(2) . ?
N9 C27 1.4461(18) . ?
C10 H10A 0.9800 . ?
C10 H10B 0.9800 . ?
C10 H10C 0.9800 . ?
C11 H11A 0.9800 . ?
C11 H11B 0.9800 . ?
C11 H11C 0.9800 . ?
C12 H12A 0.9800 . ?
C12 H12B 0.9800 . ?
C12 H12C 0.9800 . ?
C13 C14 1.402(2) . ?
C14 H14A 0.9500 . ?
C15 C20 1.389(2) . ?
C15 C16 1.394(2) . ?
C16 C17 1.396(2) . ?
C16 C21 1.507(2) . ?
C17 C18 1.384(2) . ?
C17 H17A 0.9500 . ?
C18 C19 1.394(3) . ?
C18 C22 1.513(2) . ?
C19 C20 1.393(2) . ?
C19 H19A 0.9500 . ?
C20 C23 1.509(2) . ?
C21 H21A 0.9800 . ?
C21 H21B 0.9800 . ?
C21 H21C 0.9800 . ?
C22 H22A 0.9800 . ?
C22 H22B 0.9800 . ?
C22 H22C 0.9800 . ?
C23 H23A 0.9800 . ?
C23 H23B 0.9800 . ?
C23 H23C 0.9800 . ?
C24 H24A 0.9800 . ?
C24 H24B 0.9800 . ?
C24 H24C 0.9800 . ?
C25 C26 1.408(2) . ?
C26 H26A 0.9500 . ?
C27 C28 1.390(2) . ?
C27 C32 1.399(2) . ?
C28 C29 1.394(2) . ?
C28 C33 1.510(2) . ?
C29 C30 1.398(3) . ?
C29 H29A 0.9500 . ?
C30 C31 1.393(2) . ?
C30 C34 1.511(2) . ?
C31 C32 1.391(2) . ?
C31 H31A 0.9500 . ?
C32 C35 1.506(2) . ?
C33 H33A 0.9800 . ?
C33 H33B 0.9800 . ?
C33 H33C 0.9800 . ?
C34 H34A 0.9800 . ?
C34 H34B 0.9800 . ?
C34 H34C 0.9800 . ?
C35 H35A 0.9800 . ?
C35 H35B 0.9800 . ?
C35 H35C 0.9800 . ?
C36 H36A 0.9800 . ?
C36 H36B 0.9800 . ?
C36 H36C 0.9800 . ?

loop_
_geom_torsion_atom_site_label_1
_geom_torsion_atom_site_label_2
_geom_torsion_atom_site_label_3
_geom_torsion_atom_site_label_4
_geom_torsion
_geom_torsion_site_symmetry_1
_geom_torsion_site_symmetry_2
_geom_torsion_site_symmetry_3
_geom_torsion_site_symmetry_4
_geom_torsion_publ_flag
N2 N1 C1 O1 -178.35(14) . . . . ?
C12 N1 C1 O1 3.5(3) . . . . ?
N2 N1 C1 C2 1.41(17) . . . . ?
C12 N1 C1 C2 -176.72(16) . . . . ?
O1 C1 C2 N3 178.52(17) . . . . ?
N1 C1 C2 N3 -1.20(16) . . . . ?
C1 N1 N2 N3 -1.01(17) . . . . ?
C12 N1 N2 N3 177.26(15) . . . . ?
N1 N2 N3 C2 0.14(17) . . . . ?
N1 N2 N3 C3 176.39(12) . . . . ?
C1 C2 N3 N2 0.72(18) . . . . ?
C1 C2 N3 C3 -174.97(14) . . . . ?
N2 N3 C3 C4 73.40(18) . . . . ?
C2 N3 C3 C4 -111.02(18) . . . . ?
N2 N3 C3 C8 -101.55(16) . . . . ?
C2 N3 C3 C8 74.0(2) . . . . ?
C8 C3 C4 C5 -0.6(2) . . . . ?
N3 C3 C4 C5 -175.28(14) . . . . ?
C8 C3 C4 C9 178.55(15) . . . . ?
N3 C3 C4 C9 3.9(2) . . . . ?
C13 N4 N5 N6 1.27(16) . . . . ?
C24 N4 N5 N6 179.24(14) . . . . ?
C3 C4 C5 C6 -1.0(2) . . . . ?
C9 C4 C5 C6 179.83(16) . . . . ?
N4 N5 N6 C14 -0.92(16) . . . . ?
N4 N5 N6 C15 -178.51(12) . . . . ?
C4 C5 C6 C7 0.9(3) . . . . ?
C4 C5 C6 C10 -179.62(17) . . . . ?
C5 C6 C7 C8 0.8(2) . . . . ?
C10 C6 C7 C8 -178.67(16) . . . . ?
C6 C7 C8 C3 -2.3(2) . . . . ?
C6 C7 C8 C11 174.14(15) . . . . ?
C4 C3 C8 C7 2.2(2) . . . . ?
N3 C3 C8 C7 176.93(13) . . . . ?
C4 C3 C8 C11 -174.14(15) . . . . ?
N3 C3 C8 C11 0.6(2) . . . . ?
C25 N7 N8 N9 0.25(16) . . . . ?
C36 N7 N8 N9 -179.04(13) . . . . ?
N7 N8 N9 C26 -0.46(16) . . . . ?
N7 N8 N9 C27 179.07(12) . . . . ?
N5 N4 C13 O2 178.94(14) . . . . ?
C24 N4 C13 O2 1.1(2) . . . . ?
N5 N4 C13 C14 -1.11(16) . . . . ?
C24 N4 C13 C14 -178.91(16) . . . . ?
N5 N6 C14 C13 0.28(18) . . . . ?
C15 N6 C14 C13 177.56(14) . . . . ?
O2 C13 C14 N6 -179.58(16) . . . . ?
N4 C13 C14 N6 0.48(16) . . . . ?
N5 N6 C15 C20 91.77(17) . . . . ?
C14 N6 C15 C20 -85.4(2) . . . . ?
N5 N6 C15 C16 -88.22(17) . . . . ?
C14 N6 C15 C16 94.6(2) . . . . ?
C20 C15 C16 C17 -1.0(2) . . . . ?
N6 C15 C16 C17 179.03(14) . . . . ?
C20 C15 C16 C21 177.35(16) . . . . ?
N6 C15 C16 C21 -2.7(2) . . . . ?
C15 C16 C17 C18 -2.1(3) . . . . ?
C21 C16 C17 C18 179.57(17) . . . . ?
C16 C17 C18 C19 2.7(3) . . . . ?
C16 C17 C18 C22 -178.46(16) . . . . ?
C17 C18 C19 C20 -0.2(2) . . . . ?
C22 C18 C19 C20 -179.04(16) . . . . ?
C16 C15 C20 C19 3.3(2) . . . . ?
N6 C15 C20 C19 -176.69(13) . . . . ?
C16 C15 C20 C23 -173.43(16) . . . . ?
N6 C15 C20 C23 6.6(2) . . . . ?
C18 C19 C20 C15 -2.7(2) . . . . ?
C18 C19 C20 C23 174.08(16) . . . . ?
N8 N7 C25 O3 179.62(14) . . . . ?
C36 N7 C25 O3 -1.1(2) . . . . ?
N8 N7 C25 C26 0.02(16) . . . . ?
C36 N7 C25 C26 179.26(14) . . . . ?
N8 N9 C26 C25 0.50(18) . . . . ?
C27 N9 C26 C25 -178.98(14) . . . . ?
O3 C25 C26 N9 -179.83(17) . . . . ?
N7 C25 C26 N9 -0.29(16) . . . . ?
N8 N9 C27 C28 113.72(16) . . . . ?
C26 N9 C27 C28 -66.8(2) . . . . ?
N8 N9 C27 C32 -67.01(18) . . . . ?
C26 N9 C27 C32 112.45(17) . . . . ?
C32 C27 C28 C29 0.8(2) . . . . ?
N9 C27 C28 C29 -179.93(13) . . . . ?
C32 C27 C28 C33 -179.48(15) . . . . ?
N9 C27 C28 C33 -0.2(2) . . . . ?
C27 C28 C29 C30 1.1(2) . . . . ?
C33 C28 C29 C30 -178.54(16) . . . . ?
C28 C29 C30 C31 -1.1(2) . . . . ?
C28 C29 C30 C34 178.68(16) . . . . ?
C29 C30 C31 C32 -0.9(2) . . . . ?
C34 C30 C31 C32 179.29(16) . . . . ?
C30 C31 C32 C27 2.7(2) . . . . ?
C30 C31 C32 C35 -174.86(15) . . . . ?
C28 C27 C32 C31 -2.7(2) . . . . ?
N9 C27 C32 C31 178.04(13) . . . . ?
C28 C27 C32 C35 174.82(15) . . . . ?
N9 C27 C32 C35 -4.4(2) . . . . ?
